data_7705793
loop_
_publ_author_name
'M\"ortel, Max'
'Seller, Michael'
'Heinemann, Frank W.'
'Khusniyarov, Marat M.'

_publ_section_title
;
 A valence tautomeric cobalt-dioxolene complex with an anchoring group for
 prospective chemical grafting to metal oxides.
;
_journal_issue 48
_journal_name_full 'Dalton transactions (Cambridge, England : 2003)'
_journal_page_first 17532
_journal_page_last 17536
_journal_paper_doi 10.1039/d0dt03771k
_journal_volume 49
_journal_year 2020
_chemical_formula_moiety 'C21 H16 N2 O2'
_chemical_formula_sum 'C21 H16 N2 O2'
_chemical_formula_weight 328.36
_space_group_crystal_system monoclinic
_space_group_IT_number 14
_space_group_name_Hall '-P 2yn'
_space_group_name_H-M_alt 'P 1 21/n 1'
_atom_sites_solution_hydrogens geom
_audit_creation_date 2019-11-07
_audit_creation_method
;
Olex2 1.2
(compiled 2018.05.29 svn.r3508 for OlexSys, GUI svn.r5506)
;
_audit_update_record
;
2020-10-23 deposited with the CCDC.	2020-11-27 downloaded from the CCDC.
;
_cell_angle_alpha 90
_cell_angle_beta 102.886(2)
_cell_angle_gamma 90
_cell_formula_units_Z 4
_cell_length_a 10.9000(4)
_cell_length_b 10.3872(3)
_cell_length_c 15.0631(5)
_cell_measurement_reflns_used 7988
_cell_measurement_temperature 294(2)
_cell_measurement_theta_max 26.29
_cell_measurement_theta_min 2.40
_cell_volume 1662.50(10)
_computing_cell_refinement 'Bruker SAINT'
_computing_data_collection 'Bruker APEX3'
_computing_data_reduction 'Bruker SAINT'
_computing_molecular_graphics 'SHELXTL 6.12 (Bruker AXS, 2002)'
_computing_publication_material 'Olex2 (Dolomanov et al., 2009)'
_computing_structure_refinement 'SHELXL-2018/3 (Sheldrick, 2015)'
_computing_structure_solution 'SHELX XT 2014/5 (Sheldrick, 2015)'
_diffrn_ambient_temperature 294(2)
_diffrn_detector_area_resol_mean 83.33
_diffrn_measured_fraction_theta_full 0.999
_diffrn_measured_fraction_theta_max 0.999
_diffrn_measurement_device_type 'Bruker Smart APEX II'
_diffrn_measurement_method '\f and \w scans'
_diffrn_radiation_monochromator 'curved graphite'
_diffrn_radiation_source 'fine-focus sealed tube'
_diffrn_radiation_type MoK\a
_diffrn_radiation_wavelength 0.71073
_diffrn_reflns_av_R_equivalents 0.0315
_diffrn_reflns_av_unetI/netI 0.0211
_diffrn_reflns_Laue_measured_fraction_full 0.999
_diffrn_reflns_Laue_measured_fraction_max 0.999
_diffrn_reflns_limit_h_max 13
_diffrn_reflns_limit_h_min -11
_diffrn_reflns_limit_k_max 13
_diffrn_reflns_limit_k_min -13
_diffrn_reflns_limit_l_max 18
_diffrn_reflns_limit_l_min -19
_diffrn_reflns_number 29613
_diffrn_reflns_point_group_measured_fraction_full 0.999
_diffrn_reflns_point_group_measured_fraction_max 0.999
_diffrn_reflns_theta_full 25.242
_diffrn_reflns_theta_max 27.103
_diffrn_reflns_theta_min 2.742
_diffrn_standards_number 0
_exptl_absorpt_coefficient_mu 0.086
_exptl_absorpt_correction_T_max 0.7459
_exptl_absorpt_correction_T_min 0.7014
_exptl_absorpt_correction_type multi-scan
_exptl_absorpt_process_details
;
SADABS-2014/5 (Bruker,2014/5) was used for absorption correction.
wR2(int) was 0.0462 before and 0.0430 after correction.
The Ratio of minimum to maximum transmission is 0.9403.
The \l/2 correction factor is Not present.
;
_exptl_crystal_colour colorless
_exptl_crystal_density_diffrn 1.312
_exptl_crystal_description block
_exptl_crystal_F_000 688
_exptl_crystal_recrystallization_method 'Re-crystallisation from solvent: toluene, n-hexane'
_exptl_crystal_size_max 0.28
_exptl_crystal_size_mid 0.23
_exptl_crystal_size_min 0.21
_refine_diff_density_max 0.168
_refine_diff_density_min -0.247
_refine_diff_density_rms 0.046
_refine_ls_extinction_method none
_refine_ls_goodness_of_fit_ref 1.075
_refine_ls_hydrogen_treatment constr
_refine_ls_matrix_type full
_refine_ls_number_parameters 227
_refine_ls_number_reflns 3656
_refine_ls_number_restraints 0
_refine_ls_restrained_S_all 1.075
_refine_ls_R_factor_all 0.0794
_refine_ls_R_factor_gt 0.0475
_refine_ls_shift/su_max 0.000
_refine_ls_shift/su_mean 0.000
_refine_ls_structure_factor_coef Fsqd
_refine_ls_weighting_details 'w=1/[\s^2^(Fo^2^)+(0.0480P)^2^+0.7597P] where P=(Fo^2^+2Fc^2^)/3'
_refine_ls_weighting_scheme calc
_refine_ls_wR_factor_gt 0.1095
_refine_ls_wR_factor_ref 0.1360
_reflns_Friedel_coverage 0.000
_reflns_number_gt 2518
_reflns_number_total 3656
_reflns_threshold_expression 'I > 2\s(I)'
_cod_data_source_file d0dt03771k2.cif
_cod_data_source_block mmk1906
_cod_depositor_comments 'Adding full bibliography for 7705793--7705795.cif.'
_cod_database_code 7705793
_shelx_shelxl_version_number 2018/3
_shelx_space_group_comment
;
The symmetry employed for this shelxl refinement is uniquely defined
by the following loop, which should always be used as a source of
symmetry information in preference to the above space-group names.
They are only intended as comments.
;
_shelx_estimated_absorpt_t_max 0.982
_shelx_estimated_absorpt_t_min 0.976
_olex2_refinement_description
;
1. Fixed Uiso
 At 1.2 times of:
  All C(H) groups, All C(H,H) groups
 At 1.5 times of:
  All C(H,H,H) groups
2.a Secondary CH2 refined with riding coordinates:
 C20(H20A,H20B)
2.b Aromatic/amide H refined with riding coordinates:
 C2(H2), C3(H3), C4(H4), C7(H7), C9(H9), C10(H10), C11(H11), C14(H14),
 C15(H15), C17(H17), C18(H18)
2.c Idealised Me refined as rotating group:
 C21(H21A,H21B,H21C)
;
_olex2_submission_special_instructions 'No special instructions were received'

loop_
_space_group_symop_operation_xyz
'x, y, z'
'-x+1/2, y+1/2, -z+1/2'
'-x, -y, -z'
'x-1/2, -y-1/2, z-1/2'

loop_
_atom_site_label
_atom_site_type_symbol
_atom_site_fract_x
_atom_site_fract_y
_atom_site_fract_z
_atom_site_U_iso_or_equiv
_atom_site_adp_type
_atom_site_occupancy
_atom_site_site_symmetry_order
_atom_site_calc_flag
_atom_site_refinement_flags_posn
_atom_site_refinement_flags_adp
_atom_site_refinement_flags_occupancy
_atom_site_disorder_assembly
_atom_site_disorder_group
O1 O 0.71375(17) 0.50050(17) -0.01889(10) 0.0724(5) Uani 1 1 d . . . . .
O2 O 0.59357(14) 0.67320(15) -0.01072(9) 0.0596(4) Uani 1 1 d . . . . .
N1 N 0.56645(15) 0.26527(14) 0.56323(10) 0.0458(4) Uani 1 1 d . . . . .
N2 N 0.68692(15) 0.44365(15) 0.68517(10) 0.0458(4) Uani 1 1 d . . . . .
C1 C 0.61901(15) 0.36820(15) 0.53057(11) 0.0353(4) Uani 1 1 d . . . . .
C2 C 0.5119(2) 0.17769(18) 0.50396(15) 0.0533(5) Uani 1 1 d . . . . .
H2 H 0.474319 0.107646 0.525798 0.064 Uiso 1 1 calc R . . . .
C3 C 0.5068(2) 0.18334(19) 0.41117(14) 0.0552(5) Uani 1 1 d . . . . .
H3 H 0.468395 0.118077 0.372544 0.066 Uiso 1 1 calc R . . . .
C4 C 0.55930(19) 0.28645(18) 0.37788(13) 0.0492(5) Uani 1 1 d . . . . .
H4 H 0.556681 0.292250 0.315874 0.059 Uiso 1 1 calc R . . . .
C5 C 0.61743(16) 0.38412(16) 0.43715(11) 0.0375(4) Uani 1 1 d . . . . .
C6 C 0.66940(17) 0.49895(17) 0.40585(12) 0.0409(4) Uani 1 1 d . . . . .
C7 C 0.71787(18) 0.59142(17) 0.46687(12) 0.0447(4) Uani 1 1 d . . . . .
H7 H 0.747217 0.667088 0.445910 0.054 Uiso 1 1 calc R . . . .
C8 C 0.72565(17) 0.57722(17) 0.56220(12) 0.0408(4) Uani 1 1 d . . . . .
C9 C 0.78141(19) 0.67069(19) 0.62606(14) 0.0530(5) Uani 1 1 d . . . . .
H9 H 0.811591 0.747033 0.606698 0.064 Uiso 1 1 calc R . . . .
C10 C 0.7909(2) 0.6486(2) 0.71664(14) 0.0571(5) Uani 1 1 d . . . . .
H10 H 0.828335 0.708833 0.759968 0.069 Uiso 1 1 calc R . . . .
C11 C 0.7432(2) 0.5336(2) 0.74261(13) 0.0535(5) Uani 1 1 d . . . . .
H11 H 0.751321 0.518805 0.804548 0.064 Uiso 1 1 calc R . . . .
C12 C 0.67862(16) 0.46522(16) 0.59515(11) 0.0366(4) Uani 1 1 d . . . . .
C13 C 0.66673(18) 0.51693(17) 0.30713(12) 0.0431(4) Uani 1 1 d . . . . .
C14 C 0.7388(2) 0.4407(2) 0.26269(14) 0.0591(6) Uani 1 1 d . . . . .
H14 H 0.789080 0.376139 0.294720 0.071 Uiso 1 1 calc R . . . .
C15 C 0.7370(2) 0.4593(2) 0.17169(14) 0.0584(6) Uani 1 1 d . . . . .
H15 H 0.786282 0.407586 0.143150 0.070 Uiso 1 1 calc R . . . .
C16 C 0.66245(17) 0.55415(18) 0.12270(12) 0.0440(4) Uani 1 1 d . . . . .
C17 C 0.59050(18) 0.63047(19) 0.16662(12) 0.0470(5) Uani 1 1 d . . . . .
H17 H 0.540102 0.694817 0.134434 0.056 Uiso 1 1 calc R . . . .
C18 C 0.59270(18) 0.61206(19) 0.25824(12) 0.0463(4) Uani 1 1 d . . . . .
H18 H 0.543928 0.664224 0.286892 0.056 Uiso 1 1 calc R . . . .
C19 C 0.66094(19) 0.5702(2) 0.02417(13) 0.0501(5) Uani 1 1 d . . . . .
C20 C 0.5889(2) 0.7035(2) -0.10541(12) 0.0555(5) Uani 1 1 d . . . . .
H20A H 0.547277 0.634984 -0.144592 0.067 Uiso 1 1 calc R . . . .
H20B H 0.673279 0.713877 -0.115289 0.067 Uiso 1 1 calc R . . . .
C21 C 0.5168(2) 0.8260(3) -0.12556(16) 0.0729(7) Uani 1 1 d . . . . .
H21A H 0.430120 0.810784 -0.125021 0.109 Uiso 1 1 calc GR . . . .
H21B H 0.522851 0.856990 -0.184469 0.109 Uiso 1 1 calc GR . . . .
H21C H 0.551099 0.888977 -0.080173 0.109 Uiso 1 1 calc GR . . . .

loop_
_atom_site_aniso_label
_atom_site_aniso_U_11
_atom_site_aniso_U_22
_atom_site_aniso_U_33
_atom_site_aniso_U_23
_atom_site_aniso_U_13
_atom_site_aniso_U_12
O1 0.0954(12) 0.0797(11) 0.0491(8) -0.0051(8) 0.0309(8) 0.0111(9)
O2 0.0704(10) 0.0737(10) 0.0388(7) 0.0062(7) 0.0207(7) 0.0032(8)
N1 0.0568(10) 0.0367(8) 0.0451(8) 0.0039(7) 0.0141(7) 0.0005(7)
N2 0.0555(9) 0.0463(9) 0.0355(8) -0.0007(6) 0.0098(7) 0.0070(7)
C1 0.0362(9) 0.0328(8) 0.0371(8) 0.0027(7) 0.0085(7) 0.0057(7)
C2 0.0652(13) 0.0350(9) 0.0615(12) 0.0021(9) 0.0178(10) -0.0069(9)
C3 0.0661(13) 0.0440(11) 0.0523(12) -0.0087(9) 0.0063(10) -0.0079(10)
C4 0.0588(12) 0.0495(11) 0.0373(9) -0.0036(8) 0.0064(8) -0.0012(9)
C5 0.0391(9) 0.0365(9) 0.0367(9) 0.0000(7) 0.0079(7) 0.0034(7)
C6 0.0459(10) 0.0412(9) 0.0380(9) 0.0038(7) 0.0143(8) 0.0039(8)
C7 0.0519(11) 0.0387(9) 0.0473(10) 0.0023(8) 0.0192(9) -0.0045(8)
C8 0.0420(10) 0.0394(9) 0.0419(10) -0.0038(7) 0.0112(8) -0.0005(8)
C9 0.0569(12) 0.0461(11) 0.0577(12) -0.0109(9) 0.0164(10) -0.0099(9)
C10 0.0579(13) 0.0603(13) 0.0516(12) -0.0196(10) 0.0088(10) -0.0028(10)
C11 0.0613(12) 0.0608(13) 0.0367(9) -0.0078(9) 0.0071(9) 0.0091(10)
C12 0.0384(9) 0.0369(9) 0.0345(8) -0.0001(7) 0.0085(7) 0.0062(7)
C13 0.0494(11) 0.0423(10) 0.0400(9) 0.0018(8) 0.0154(8) -0.0018(8)
C14 0.0746(14) 0.0585(12) 0.0479(11) 0.0097(9) 0.0215(10) 0.0205(11)
C15 0.0712(14) 0.0601(13) 0.0509(11) 0.0000(10) 0.0285(10) 0.0127(11)
C16 0.0472(10) 0.0492(10) 0.0387(9) -0.0008(8) 0.0160(8) -0.0084(8)
C17 0.0499(11) 0.0510(11) 0.0416(10) 0.0060(8) 0.0135(8) 0.0006(9)
C18 0.0512(11) 0.0479(10) 0.0445(10) 0.0005(8) 0.0206(8) 0.0040(9)
C19 0.0532(12) 0.0589(12) 0.0411(10) -0.0029(9) 0.0171(9) -0.0111(10)
C20 0.0608(13) 0.0708(14) 0.0373(10) 0.0015(9) 0.0157(9) -0.0139(11)
C21 0.0772(16) 0.0865(18) 0.0581(13) 0.0132(12) 0.0218(12) -0.0017(14)

loop_
_atom_type_symbol
_atom_type_description
_atom_type_scat_dispersion_real
_atom_type_scat_dispersion_imag
_atom_type_scat_source
C C 0.0033 0.0016 'International Tables Vol C Tables 4.2.6.8 and 6.1.1.4'
H H 0.0000 0.0000 'International Tables Vol C Tables 4.2.6.8 and 6.1.1.4'
N N 0.0061 0.0033 'International Tables Vol C Tables 4.2.6.8 and 6.1.1.4'
O O 0.0106 0.0060 'International Tables Vol C Tables 4.2.6.8 and 6.1.1.4'

loop_
_geom_angle_atom_site_label_1
_geom_angle_atom_site_label_2
_geom_angle_atom_site_label_3
_geom_angle
_geom_angle_site_symmetry_1
_geom_angle_site_symmetry_3
_geom_angle_publ_flag
C19 O2 C20 117.12(16) . . ?
C2 N1 C1 117.47(16) . . ?
C11 N2 C12 116.96(17) . . ?
N1 C1 C5 122.76(15) . . ?
N1 C1 C12 117.84(15) . . ?
C5 C1 C12 119.40(15) . . ?
N1 C2 H2 117.9 . . ?
N1 C2 C3 124.24(18) . . ?
C3 C2 H2 117.9 . . ?
C2 C3 H3 120.7 . . ?
C4 C3 C2 118.61(18) . . ?
C4 C3 H3 120.7 . . ?
C3 C4 H4 120.0 . . ?
C3 C4 C5 120.05(17) . . ?
C5 C4 H4 120.0 . . ?
C1 C5 C6 120.21(15) . . ?
C4 C5 C1 116.85(16) . . ?
C4 C5 C6 122.89(16) . . ?
C5 C6 C13 120.44(16) . . ?
C7 C6 C5 119.13(15) . . ?
C7 C6 C13 120.40(16) . . ?
C6 C7 H7 118.8 . . ?
C6 C7 C8 122.47(16) . . ?
C8 C7 H7 118.8 . . ?
C9 C8 C7 122.46(17) . . ?
C12 C8 C7 119.76(16) . . ?
C12 C8 C9 117.77(16) . . ?
C8 C9 H9 120.2 . . ?
C10 C9 C8 119.53(19) . . ?
C10 C9 H9 120.2 . . ?
C9 C10 H10 120.8 . . ?
C9 C10 C11 118.35(19) . . ?
C11 C10 H10 120.8 . . ?
N2 C11 C10 124.59(18) . . ?
N2 C11 H11 117.7 . . ?
C10 C11 H11 117.7 . . ?
N2 C12 C1 118.39(15) . . ?
N2 C12 C8 122.76(16) . . ?
C8 C12 C1 118.85(15) . . ?
C14 C13 C6 121.45(17) . . ?
C18 C13 C6 120.03(16) . . ?
C18 C13 C14 118.52(17) . . ?
C13 C14 H14 119.5 . . ?
C15 C14 C13 120.99(19) . . ?
C15 C14 H14 119.5 . . ?
C14 C15 H15 119.8 . . ?
C14 C15 C16 120.46(19) . . ?
C16 C15 H15 119.8 . . ?
C15 C16 C17 118.81(17) . . ?
C15 C16 C19 119.10(17) . . ?
C17 C16 C19 122.08(18) . . ?
C16 C17 H17 119.6 . . ?
C16 C17 C18 120.72(18) . . ?
C18 C17 H17 119.6 . . ?
C13 C18 C17 120.50(17) . . ?
C13 C18 H18 119.8 . . ?
C17 C18 H18 119.8 . . ?
O1 C19 O2 123.86(18) . . ?
O1 C19 C16 124.8(2) . . ?
O2 C19 C16 111.35(17) . . ?
O2 C20 H20A 110.4 . . ?
O2 C20 H20B 110.4 . . ?
O2 C20 C21 106.67(18) . . ?
H20A C20 H20B 108.6 . . ?
C21 C20 H20A 110.4 . . ?
C21 C20 H20B 110.4 . . ?
C20 C21 H21A 109.5 . . ?
C20 C21 H21B 109.5 . . ?
C20 C21 H21C 109.5 . . ?
H21A C21 H21B 109.5 . . ?
H21A C21 H21C 109.5 . . ?
H21B C21 H21C 109.5 . . ?

loop_
_geom_bond_atom_site_label_1
_geom_bond_atom_site_label_2
_geom_bond_distance
_geom_bond_site_symmetry_2
_geom_bond_publ_flag
O1 C19 1.201(2) . ?
O2 C19 1.337(2) . ?
O2 C20 1.450(2) . ?
N1 C1 1.356(2) . ?
N1 C2 1.320(2) . ?
N2 C11 1.327(2) . ?
N2 C12 1.357(2) . ?
C1 C5 1.413(2) . ?
C1 C12 1.450(2) . ?
C2 H2 0.9300 . ?
C2 C3 1.388(3) . ?
C3 H3 0.9300 . ?
C3 C4 1.362(3) . ?
C4 H4 0.9300 . ?
C4 C5 1.406(2) . ?
C5 C6 1.444(2) . ?
C6 C7 1.353(3) . ?
C6 C13 1.493(2) . ?
C7 H7 0.9300 . ?
C7 C8 1.427(2) . ?
C8 C9 1.406(2) . ?
C8 C12 1.406(2) . ?
C9 H9 0.9300 . ?
C9 C10 1.365(3) . ?
C10 H10 0.9300 . ?
C10 C11 1.394(3) . ?
C11 H11 0.9300 . ?
C13 C14 1.388(3) . ?
C13 C18 1.380(3) . ?
C14 H14 0.9300 . ?
C14 C15 1.380(3) . ?
C15 H15 0.9300 . ?
C15 C16 1.381(3) . ?
C16 C17 1.383(3) . ?
C16 C19 1.490(2) . ?
C17 H17 0.9300 . ?
C17 C18 1.388(2) . ?
C18 H18 0.9300 . ?
C20 H20A 0.9700 . ?
C20 H20B 0.9700 . ?
C20 C21 1.490(3) . ?
C21 H21A 0.9600 . ?
C21 H21B 0.9600 . ?
C21 H21C 0.9600 . ?

loop_
_geom_torsion_atom_site_label_1
_geom_torsion_atom_site_label_2
_geom_torsion_atom_site_label_3
_geom_torsion_atom_site_label_4
_geom_torsion
_geom_torsion_site_symmetry_1
_geom_torsion_site_symmetry_2
_geom_torsion_site_symmetry_3
_geom_torsion_site_symmetry_4
_geom_torsion_publ_flag
N1 C1 C5 C4 -0.7(2) . . . . ?
N1 C1 C5 C6 176.89(16) . . . . ?
N1 C1 C12 N2 4.7(2) . . . . ?
N1 C1 C12 C8 -175.44(15) . . . . ?
N1 C2 C3 C4 -1.2(3) . . . . ?
C1 N1 C2 C3 1.1(3) . . . . ?
C1 C5 C6 C7 -0.9(3) . . . . ?
C1 C5 C6 C13 -179.33(16) . . . . ?
C2 N1 C1 C5 -0.1(3) . . . . ?
C2 N1 C1 C12 179.68(16) . . . . ?
C2 C3 C4 C5 0.2(3) . . . . ?
C3 C4 C5 C1 0.6(3) . . . . ?
C3 C4 C5 C6 -176.88(18) . . . . ?
C4 C5 C6 C7 176.56(18) . . . . ?
C4 C5 C6 C13 -1.9(3) . . . . ?
C5 C1 C12 N2 -175.42(15) . . . . ?
C5 C1 C12 C8 4.4(2) . . . . ?
C5 C6 C7 C8 3.3(3) . . . . ?
C5 C6 C13 C14 -68.2(3) . . . . ?
C5 C6 C13 C18 112.6(2) . . . . ?
C6 C7 C8 C9 176.92(18) . . . . ?
C6 C7 C8 C12 -1.8(3) . . . . ?
C6 C13 C14 C15 -179.1(2) . . . . ?
C6 C13 C18 C17 179.34(17) . . . . ?
C7 C6 C13 C14 113.3(2) . . . . ?
C7 C6 C13 C18 -65.8(2) . . . . ?
C7 C8 C9 C10 -177.05(19) . . . . ?
C7 C8 C12 N2 177.68(17) . . . . ?
C7 C8 C12 C1 -2.1(2) . . . . ?
C8 C9 C10 C11 -0.7(3) . . . . ?
C9 C8 C12 N2 -1.1(3) . . . . ?
C9 C8 C12 C1 179.10(16) . . . . ?
C9 C10 C11 N2 -1.0(3) . . . . ?
C11 N2 C12 C1 179.29(16) . . . . ?
C11 N2 C12 C8 -0.5(3) . . . . ?
C12 N2 C11 C10 1.6(3) . . . . ?
C12 C1 C5 C4 179.46(16) . . . . ?
C12 C1 C5 C6 -2.9(2) . . . . ?
C12 C8 C9 C10 1.7(3) . . . . ?
C13 C6 C7 C8 -178.25(17) . . . . ?
C13 C14 C15 C16 -0.4(4) . . . . ?
C14 C13 C18 C17 0.2(3) . . . . ?
C14 C15 C16 C17 0.4(3) . . . . ?
C14 C15 C16 C19 -178.9(2) . . . . ?
C15 C16 C17 C18 -0.2(3) . . . . ?
C15 C16 C19 O1 5.4(3) . . . . ?
C15 C16 C19 O2 -174.23(17) . . . . ?
C16 C17 C18 C13 -0.1(3) . . . . ?
C17 C16 C19 O1 -174.0(2) . . . . ?
C17 C16 C19 O2 6.5(3) . . . . ?
C18 C13 C14 C15 0.1(3) . . . . ?
C19 O2 C20 C21 -176.02(17) . . . . ?
C19 C16 C17 C18 179.15(18) . . . . ?
C20 O2 C19 O1 -2.3(3) . . . . ?
C20 O2 C19 C16 177.33(16) . . . . ?
